data_4003120
loop_
_publ_author_name
'Guntlin, Christoph P.'
'Ochsenbein, Stefan T.'
'W\"orle, Michael'
'Erni, Rolf'
'Kravchyk, Kostiantyn V.'
'Kovalenko, Maksym V.'

_publ_section_title
;
 Popcorn-Shaped Fe <sub> <i>x</i> </sub> O (W\"ustite) Nanoparticles from
 a Single-Source Precursor: Colloidal Synthesis and Magnetic Properties.
;
_journal_issue 4
_journal_name_full 'Chemistry of materials : a publication of the American Chemical Society'
_journal_page_first 1249
_journal_page_last 1256
_journal_paper_doi 10.1021/acs.chemmater.7b04382
_journal_volume 30
_journal_year 2018
_chemical_formula_moiety 'C12 H6 F18 Fe3 O16, Cl4 Fe'
_chemical_formula_sum 'C12 H6 Cl4 F18 Fe4 O16'
_chemical_formula_weight 1113.42
_space_group_crystal_system monoclinic
_space_group_IT_number 14
_space_group_name_Hall '-P 2ybc'
_space_group_name_H-M_alt 'P 1 21/c 1'
_atom_sites_solution_hydrogens difmap
_atom_sites_solution_primary dual
_audit_creation_date 2017-07-11
_audit_creation_method
;
Olex2 1.2
(compiled 2017.03.28 svn.r3405 for OlexSys, GUI svn.r5337)
;
_cell_angle_alpha 90
_cell_angle_beta 109.9420(10)
_cell_angle_gamma 90
_cell_formula_units_Z 4
_cell_length_a 13.5360(7)
_cell_length_b 15.0772(7)
_cell_length_c 17.4768(8)
_cell_measurement_reflns_used 7864
_cell_measurement_temperature 100
_cell_measurement_theta_max 28.201
_cell_measurement_theta_min 2.479
_cell_volume 3352.9(3)
_computing_cell_refinement 'Bruker SAINT'
_computing_data_collection 'Bruker APEX2'
_computing_data_reduction 'Bruker SAINT'
_computing_molecular_graphics 'Olex2 (Dolomanov et al., 2009)'
_computing_publication_material 'Olex2 (Dolomanov et al., 2009)'
_computing_structure_refinement 'XL (Sheldrick, 2008)'
_computing_structure_solution 'XS (Sheldrick, 2008)'
_diffrn_ambient_temperature 100.0
_diffrn_detector 'Bruker APEX2 area detector'
_diffrn_detector_area_resol_mean 8.33
_diffrn_detector_type 'CCD area detector'
_diffrn_measured_fraction_theta_full 1.000
_diffrn_measured_fraction_theta_max 0.991
_diffrn_measurement_device 'fixed chi three-circle diffractometer'
_diffrn_measurement_device_type 'Bruker SMART Apex2'
_diffrn_measurement_method '\w and \f scans'
_diffrn_radiation_monochromator graphite
_diffrn_radiation_probe x-ray
_diffrn_radiation_type MoK\a
_diffrn_radiation_wavelength 0.71073
_diffrn_radiation_xray_symbol K-L~3~
_diffrn_reflns_av_R_equivalents 0.0547
_diffrn_reflns_av_unetI/netI 0.0408
_diffrn_reflns_Laue_measured_fraction_full 1.000
_diffrn_reflns_Laue_measured_fraction_max 0.991
_diffrn_reflns_limit_h_max 17
_diffrn_reflns_limit_h_min -18
_diffrn_reflns_limit_k_max 20
_diffrn_reflns_limit_k_min -20
_diffrn_reflns_limit_l_max 23
_diffrn_reflns_limit_l_min -22
_diffrn_reflns_number 52179
_diffrn_reflns_point_group_measured_fraction_full 1.000
_diffrn_reflns_point_group_measured_fraction_max 0.991
_diffrn_reflns_theta_full 25.242
_diffrn_reflns_theta_max 28.364
_diffrn_reflns_theta_min 1.600
_diffrn_source 'sealed tube'
_exptl_absorpt_coefficient_mu 2.179
_exptl_absorpt_correction_T_max 0.7565
_exptl_absorpt_correction_T_min 0.6768
_exptl_absorpt_correction_type multi-scan
_exptl_absorpt_process_details
'SADABS-2012/1 (Bruker,2012) was used for absorption correction. wR2(int) was 0.0791 before and 0.0568 after correction. The Ratio of minimum to maximum transmission is 0.8946. The \l/2 correction factor is 0.0015.'
_exptl_crystal_colour 'clear dark red'
_exptl_crystal_colour_lustre clear
_exptl_crystal_colour_modifier dark
_exptl_crystal_colour_primary red
_exptl_crystal_density_diffrn 2.206
_exptl_crystal_description irregular
_exptl_crystal_F_000 2160
_exptl_crystal_preparation 'FeCL3 + TFA, reflux, add water after 2h, then 60 degree, 24h'
_exptl_crystal_recrystallization_method 'Dissolve powder in TFA, heat to 50 degree, slowly cool down, 1 day'
_exptl_crystal_size_max 0.235
_exptl_crystal_size_mid 0.163
_exptl_crystal_size_min 0.135
_refine_diff_density_max 0.882
_refine_diff_density_min -0.420
_refine_diff_density_rms 0.110
_refine_ls_extinction_method none
_refine_ls_goodness_of_fit_ref 1.055
_refine_ls_hydrogen_treatment mixed
_refine_ls_matrix_type full
_refine_ls_number_parameters 540
_refine_ls_number_reflns 8306
_refine_ls_number_restraints 192
_refine_ls_restrained_S_all 1.044
_refine_ls_R_factor_all 0.0515
_refine_ls_R_factor_gt 0.0380
_refine_ls_shift/su_max 0.001
_refine_ls_shift/su_mean 0.000
_refine_ls_structure_factor_coef Fsqd
_refine_ls_weighting_details 'w=1/[\s^2^(Fo^2^)+(0.0460P)^2^+1.4332P] where P=(Fo^2^+2Fc^2^)/3'
_refine_ls_weighting_scheme calc
_refine_ls_wR_factor_gt 0.0885
_refine_ls_wR_factor_ref 0.0942
_reflns_Friedel_coverage 0.000
_reflns_number_gt 6681
_reflns_number_total 8306
_reflns_threshold_expression 'I > 2\s(I)'
_cod_data_source_file cm7b04382_si_004.cif
_cod_data_source_block fe3o_26_0m
_cod_database_code 4003120
_shelx_shelxl_version_number 2016/6
_shelx_space_group_comment
;
The symmetry employed for this shelxl refinement is uniquely defined
by the following loop, which should always be used as a source of
symmetry information in preference to the above space-group names.
They are only intended as comments.
;
_olex2_refinement_description
;
1. Fixed Uiso
 At 1.5 times of:
  All O(H,H) groups
2. Restrained distances
 C4-C3 \\sim C4A-C3 \\sim C4AA-C3
 with sigma of 0.001
 F5A-F6A \\sim F5A-F4A \\sim F4A-F6A \\sim F6-F5 \\sim F6-F4 \\sim F4-F5 \\sim
F6AA-F5AA \\sim F6AA-F4AA ~
 F4AA-F5AA
 with sigma of 0.001
 C4A-F5A \\sim C4A-F6A \\sim C4A-F4A \\sim F6-C4 \\sim F5-C4A \\sim F4-C4 \\sim
C4AA-F6AA \\sim C4AA-F5AA
 \\sim C4AA-F4AA
 with sigma of 0.001
 O4-H4B \\sim O4-H4A
 with sigma of 0.002
3. Rigid bond restraints
 F4AA, F5AA, F6AA, C4AA, F6, F6A, F4, F4A, F5, C4, F5A, C4A
 with sigma for 1-2 distances of 0.01 and sigma for 1-3 distances of 0.01
4. Uiso/Uaniso restraints and constraints
Uanis(F6A) = Uanis(F6)
Uanis(C4A) = Uanis(C4) = Uanis(C4AA)
Uanis(F4) = Uanis(F4A)
Uanis(F4AA) = Uanis(F4A) = Uanis(F4)
5. Rigid body (RIGU) restrains
 O7, O8, C3, F5AA, F6AA, C4AA, F6, F6A, F4, F4A, F5, C4, F5A, C4A
 with sigma for 1-2 distances of 0.004 and sigma for 1-3 distances of 0.004
6. Others
 1*[Sof(F6)+Sof(F4)+Sof(F5)+Sof(C4)]+1*[Sof(F4AA)+Sof(F5AA)+Sof(F6AA)+
 Sof(C4AA)]+1*[Sof(F6A)+Sof(F4A)+Sof(F5A)+Sof(C4A)]=1 with esd of 0.001
 Sof(F6)=Sof(F4)=Sof(F5)=Sof(C4)=FVAR(1)
 Sof(F4AA)=Sof(F5AA)=Sof(F6AA)=Sof(C4AA)=FVAR(2)
 Sof(F6A)=Sof(F4A)=Sof(F5A)=Sof(C4A)=FVAR(3)
7.a Rotating group:
 O2(H2A,H2B), O3(H3A,H3B), O4(H4A)
;
_olex2_exptl_crystal_mounting_method Tip-mounted
_olex2_submission_original_sample_id Fe3OTFAFeCl4
_olex2_submission_special_instructions 'No special instructions were received'

loop_
_space_group_symop_operation_xyz
'x, y, z'
'-x, y+1/2, -z+1/2'
'-x, -y, -z'
'x, -y-1/2, z-1/2'

loop_
_atom_site_label
_atom_site_type_symbol
_atom_site_fract_x
_atom_site_fract_y
_atom_site_fract_z
_atom_site_U_iso_or_equiv
_atom_site_adp_type
_atom_site_occupancy
_atom_site_site_symmetry_order
_atom_site_calc_flag
_atom_site_refinement_flags_posn
_atom_site_refinement_flags_adp
_atom_site_refinement_flags_occupancy
_atom_site_disorder_assembly
_atom_site_disorder_group
Fe01 Fe 0.18398(3) 0.48449(2) 0.60914(2) 0.01099(9) Uani 1 1 d . . . . .
Fe02 Fe 0.26224(3) 0.36439(2) 0.77767(2) 0.01115(9) Uani 1 1 d . . . . .
Fe03 Fe 0.26767(3) 0.58373(2) 0.78903(2) 0.01179(9) Uani 1 1 d . . . . .
F1 F 0.01599(15) 0.78505(12) 0.64958(14) 0.0483(6) Uani 1 1 d . . . . .
F2 F -0.08540(17) 0.68381(16) 0.66097(17) 0.0629(8) Uani 1 1 d . . . . .
F3 F -0.06314(18) 0.70405(15) 0.54882(12) 0.0516(6) Uani 1 1 d . . . . .
F7 F 0.46531(18) 0.31856(16) 0.58486(17) 0.0633(7) Uani 1 1 d . . . A 1
F8 F 0.33092(17) 0.24233(15) 0.52195(12) 0.0461(6) Uani 1 1 d . . . B 1
F9 F 0.43243(19) 0.20122(15) 0.63842(12) 0.0546(7) Uani 1 1 d . . . C 1
F10 F -0.11823(14) 0.31372(13) 0.55323(13) 0.0411(5) Uani 1 1 d . . . . .
F11 F -0.06702(17) 0.24449(17) 0.66498(13) 0.0564(7) Uani 1 1 d . . . . .
F12 F -0.01234(17) 0.20567(14) 0.57025(15) 0.0549(6) Uani 1 1 d . . . . .
F13 F 0.02704(14) 0.47568(15) 0.92139(12) 0.0414(5) Uani 1 1 d . . . . .
F14 F 0.16643(14) 0.52939(11) 1.00830(11) 0.0281(4) Uani 1 1 d . . . . .
F15 F 0.14701(18) 0.38916(12) 0.99469(12) 0.0387(5) Uani 1 1 d . . . . .
F16 F 0.59901(12) 0.53341(10) 0.97507(10) 0.0220(4) Uani 1 1 d . . . . .
F17 F 0.62039(14) 0.46650(14) 0.87323(12) 0.0375(5) Uani 1 1 d . . . . .
F18 F 0.59375(13) 0.39155(11) 0.96892(11) 0.0297(4) Uani 1 1 d . . . . .
O1 O 0.23793(13) 0.47742(11) 0.72521(10) 0.0114(4) Uani 1 1 d . . . . .
O2 O 0.12831(15) 0.49368(12) 0.48547(11) 0.0158(4) Uani 1 1 d . . . . .
H2A H 0.180846 0.499338 0.466292 0.024 Uiso 1 1 d GR . . . .
H2B H 0.086490 0.540536 0.469702 0.024 Uiso 1 1 d GR . . . .
O3 O 0.29117(14) 0.24293(12) 0.83353(11) 0.0156(4) Uani 1 1 d . . . . .
H3A H 0.272255 0.201378 0.796823 0.023 Uiso 1 1 d GR . . . .
H3B H 0.255449 0.237947 0.866301 0.023 Uiso 1 1 d GR . . . .
O4 O 0.30342(15) 0.69795(13) 0.85897(12) 0.0184(4) Uani 1 1 d D . . . .
H4A H 0.288428 0.745246 0.827038 0.045(11) Uiso 1 1 d DGR . . . .
H4B H 0.356(3) 0.702(4) 0.9056(16) 0.11(2) Uiso 1 1 d D . . . .
O5 O 0.08569(14) 0.58651(12) 0.60222(11) 0.0156(4) Uani 1 1 d . . . . .
O6 O 0.13474(14) 0.64646(12) 0.72717(11) 0.0167(4) Uani 1 1 d . . . . .
O7 O 0.29842(15) 0.56658(13) 0.60386(12) 0.0187(4) Uani 1 1 d . U . . .
O8 O 0.33987(15) 0.64451(12) 0.71973(11) 0.0184(4) Uani 1 1 d . U . . .
O9 O 0.26702(15) 0.38300(12) 0.58815(11) 0.0171(4) Uani 1 1 d . . . . .
O10 O 0.33735(14) 0.31051(12) 0.70642(11) 0.0157(4) Uani 1 1 d . . . . .
O11 O 0.05986(14) 0.40235(12) 0.59586(11) 0.0136(4) Uani 1 1 d . . . . .
O12 O 0.12759(14) 0.31113(11) 0.70273(11) 0.0146(4) Uani 1 1 d . . . . .
O13 O 0.20417(14) 0.54198(12) 0.87035(11) 0.0157(4) Uani 1 1 d . . . . .
O14 O 0.19649(14) 0.39348(12) 0.86162(11) 0.0159(4) Uani 1 1 d . . . . .
O15 O 0.41219(14) 0.54519(12) 0.86031(11) 0.0170(4) Uani 1 1 d . . . . .
O16 O 0.40540(14) 0.39626(12) 0.85559(11) 0.0157(4) Uani 1 1 d . . . . .
C1 C 0.07752(19) 0.63926(17) 0.65502(16) 0.0141(5) Uani 1 1 d . . . . .
C2 C -0.0155(2) 0.70476(18) 0.62712(17) 0.0184(6) Uani 1 1 d . . . . .
C3 C 0.3465(2) 0.62487(17) 0.65254(17) 0.0166(5) Uani 1 1 d D U . . .
C5 C 0.3251(2) 0.32636(17) 0.63397(16) 0.0151(5) Uani 1 1 d . . . . .
C6 C 0.3899(2) 0.2702(2) 0.59476(18) 0.0235(6) Uani 1 1 d . . . . .
C7 C 0.0592(2) 0.33586(17) 0.63895(16) 0.0146(5) Uani 1 1 d . . . . .
C8 C -0.0367(2) 0.27343(19) 0.60662(17) 0.0204(6) Uani 1 1 d . . . . .
C9 C 0.1816(2) 0.46679(17) 0.88902(16) 0.0147(5) Uani 1 1 d . . . . .
C10 C 0.1293(2) 0.46498(19) 0.95493(17) 0.0191(6) Uani 1 1 d . . . . .
C11 C 0.4494(2) 0.46949(17) 0.87544(16) 0.0134(5) Uani 1 1 d . . . . .
C12 C 0.5684(2) 0.46467(19) 0.92417(17) 0.0191(6) Uani 1 1 d . . . . .
F4AA F 0.4530(12) 0.7478(8) 0.6652(8) 0.0361(6) Uani 0.326(14) 1 d D U P D 3
F5AA F 0.3604(12) 0.7153(10) 0.5422(6) 0.044(3) Uani 0.326(14) 1 d D U P D 3
F6AA F 0.4910(8) 0.6334(6) 0.6081(10) 0.046(3) Uani 0.326(14) 1 d D U P D 3
C4AA C 0.4127(6) 0.6816(5) 0.6146(6) 0.0209(12) Uani 0.326(14) 1 d D U P D 3
Fe04 Fe 0.21036(3) 0.98553(3) 0.78019(2) 0.01778(10) Uani 1 1 d . . . . .
Cl1 Cl 0.27040(7) 0.86291(5) 0.74574(6) 0.0364(2) Uani 1 1 d . . . . .
Cl2 Cl 0.30329(6) 1.02253(6) 0.90647(5) 0.03270(19) Uani 1 1 d . . . . .
Cl3 Cl 0.04757(6) 0.97091(5) 0.77602(4) 0.02465(16) Uani 1 1 d . . . . .
Cl4 Cl 0.22375(6) 1.09352(5) 0.70113(4) 0.02502(16) Uani 1 1 d . . . . .
F6 F 0.5284(9) 0.6308(9) 0.6774(8) 0.036(2) Uani 0.300(10) 1 d D U P D 1
F6A F 0.5149(7) 0.6330(7) 0.6439(9) 0.036(2) Uani 0.374(14) 1 d D U P D 2
F4 F 0.4493(18) 0.7559(8) 0.6638(9) 0.0361(6) Uani 0.300(10) 1 d D U P D 1
F4A F 0.4498(12) 0.7560(6) 0.6658(7) 0.0361(6) Uani 0.374(14) 1 d D U P D 2
F5 F 0.4260(12) 0.6725(11) 0.5599(6) 0.038(3) Uani 0.300(10) 1 d D U P D 1
C4 C 0.4396(6) 0.6727(6) 0.6385(8) 0.0209(12) Uani 0.300(10) 1 d D U P D 1
F5A F 0.3903(11) 0.6950(8) 0.5482(5) 0.029(3) Uani 0.374(14) 1 d D U P D 2
C4A C 0.4270(5) 0.6792(4) 0.6273(5) 0.0209(12) Uani 0.374(14) 1 d D U P D 2

loop_
_atom_site_aniso_label
_atom_site_aniso_U_11
_atom_site_aniso_U_22
_atom_site_aniso_U_33
_atom_site_aniso_U_23
_atom_site_aniso_U_13
_atom_site_aniso_U_12
Fe01 0.01113(18) 0.01113(18) 0.01081(18) 0.00078(14) 0.00389(15) 0.00072(13)
Fe02 0.01125(18) 0.00991(17) 0.01165(18) 0.00052(14) 0.00310(15) 0.00058(13)
Fe03 0.01191(18) 0.01041(18) 0.01231(19) -0.00028(14) 0.00316(15) -0.00036(13)
F1 0.0341(11) 0.0168(9) 0.0682(15) -0.0095(9) -0.0161(10) 0.0087(8)
F2 0.0373(12) 0.0645(16) 0.105(2) 0.0442(15) 0.0473(14) 0.0328(11)
F3 0.0609(14) 0.0525(13) 0.0230(10) -0.0085(9) -0.0095(10) 0.0406(11)
F7 0.0521(14) 0.0594(15) 0.106(2) -0.0185(15) 0.0628(16) -0.0072(12)
F8 0.0512(13) 0.0538(13) 0.0280(11) -0.0173(10) 0.0065(10) 0.0236(11)
F9 0.0840(17) 0.0529(14) 0.0327(11) 0.0126(10) 0.0275(12) 0.0533(13)
F10 0.0221(10) 0.0307(11) 0.0530(13) 0.0145(9) -0.0097(9) -0.0083(8)
F11 0.0405(12) 0.0897(18) 0.0313(11) 0.0171(12) 0.0020(10) -0.0426(12)
F12 0.0407(12) 0.0361(12) 0.0822(17) -0.0351(12) 0.0135(12) -0.0130(10)
F13 0.0165(9) 0.0866(17) 0.0232(10) -0.0078(10) 0.0095(8) -0.0033(9)
F14 0.0355(10) 0.0304(10) 0.0239(9) -0.0127(7) 0.0171(8) -0.0104(8)
F15 0.0740(15) 0.0241(10) 0.0328(11) 0.0061(8) 0.0373(11) -0.0004(9)
F16 0.0161(8) 0.0215(9) 0.0215(9) -0.0039(7) -0.0023(7) -0.0028(6)
F17 0.0159(9) 0.0726(15) 0.0272(10) -0.0116(10) 0.0115(8) -0.0035(9)
F18 0.0242(9) 0.0194(9) 0.0318(10) 0.0009(7) -0.0083(8) 0.0047(7)
O1 0.0138(9) 0.0100(8) 0.0101(9) -0.0003(7) 0.0036(7) -0.0001(7)
O2 0.0165(10) 0.0190(10) 0.0125(9) 0.0018(7) 0.0058(8) 0.0023(7)
O3 0.0180(9) 0.0134(9) 0.0166(10) 0.0012(7) 0.0075(8) 0.0003(7)
O4 0.0208(10) 0.0145(10) 0.0163(10) -0.0029(8) 0.0017(8) -0.0015(8)
O5 0.0175(9) 0.0135(9) 0.0144(9) 0.0002(7) 0.0037(8) 0.0053(7)
O6 0.0155(9) 0.0171(9) 0.0152(9) -0.0011(7) 0.0024(8) 0.0058(7)
O7 0.0187(10) 0.0205(10) 0.0194(10) -0.0007(8) 0.0096(8) -0.0074(8)
O8 0.0225(10) 0.0145(9) 0.0201(10) -0.0009(8) 0.0095(8) -0.0036(8)
O9 0.0189(10) 0.0181(10) 0.0141(9) 0.0007(8) 0.0053(8) 0.0058(8)
O10 0.0173(9) 0.0165(9) 0.0142(9) 0.0009(7) 0.0064(8) 0.0040(7)
O11 0.0133(9) 0.0153(9) 0.0121(9) 0.0000(7) 0.0041(7) -0.0022(7)
O12 0.0141(9) 0.0113(9) 0.0161(9) 0.0016(7) 0.0021(8) -0.0009(7)
O13 0.0191(10) 0.0153(9) 0.0141(9) -0.0014(7) 0.0073(8) -0.0022(7)
O14 0.0184(10) 0.0159(9) 0.0152(9) 0.0001(7) 0.0079(8) 0.0013(7)
O15 0.0143(9) 0.0139(9) 0.0185(10) -0.0006(8) 0.0000(8) 0.0004(7)
O16 0.0146(9) 0.0128(9) 0.0173(10) 0.0004(7) 0.0023(8) 0.0007(7)
C1 0.0106(12) 0.0136(12) 0.0182(13) 0.0034(10) 0.0052(11) -0.0012(9)
C2 0.0157(13) 0.0178(13) 0.0191(14) -0.0008(11) 0.0027(11) 0.0052(10)
C3 0.0148(13) 0.0144(13) 0.0212(14) 0.0044(10) 0.0070(11) 0.0022(10)
C5 0.0122(12) 0.0147(13) 0.0182(14) -0.0034(10) 0.0050(11) -0.0014(10)
C6 0.0259(16) 0.0255(16) 0.0203(15) -0.0012(12) 0.0095(13) 0.0085(12)
C7 0.0158(13) 0.0127(12) 0.0173(13) -0.0022(10) 0.0084(11) -0.0006(10)
C8 0.0188(14) 0.0197(14) 0.0193(14) 0.0037(11) 0.0022(12) -0.0046(11)
C9 0.0087(12) 0.0205(14) 0.0122(13) 0.0005(10) 0.0000(10) 0.0013(10)
C10 0.0186(14) 0.0249(15) 0.0154(14) -0.0033(11) 0.0080(12) -0.0027(11)
C11 0.0135(12) 0.0177(13) 0.0099(12) -0.0011(10) 0.0054(10) -0.0005(10)
C12 0.0156(13) 0.0237(15) 0.0160(14) -0.0028(11) 0.0030(11) -0.0002(11)
F4AA 0.0476(13) 0.0281(13) 0.0362(11) -0.0056(10) 0.0191(10) -0.0223(11)
F5AA 0.053(7) 0.043(8) 0.028(3) 0.017(4) 0.003(4) -0.027(5)
F6AA 0.029(5) 0.050(5) 0.074(10) -0.009(5) 0.038(6) -0.007(4)
C4AA 0.018(2) 0.0258(17) 0.017(3) -0.0023(16) 0.004(2) -0.0086(16)
Fe04 0.0211(2) 0.0164(2) 0.0189(2) 0.00171(16) 0.01071(17) -0.00019(15)
Cl1 0.0547(5) 0.0181(4) 0.0505(5) 0.0081(3) 0.0361(5) 0.0100(3)
Cl2 0.0208(4) 0.0586(6) 0.0189(4) 0.0016(3) 0.0070(3) -0.0075(3)
Cl3 0.0212(4) 0.0326(4) 0.0213(4) -0.0029(3) 0.0088(3) -0.0055(3)
Cl4 0.0415(4) 0.0157(3) 0.0214(4) 0.0006(3) 0.0154(3) -0.0029(3)
F6 0.019(3) 0.049(2) 0.043(7) 0.009(5) 0.015(4) -0.001(2)
F6A 0.019(3) 0.049(2) 0.043(7) 0.009(5) 0.015(4) -0.001(2)
F4 0.0476(13) 0.0281(13) 0.0362(11) -0.0056(10) 0.0191(10) -0.0223(11)
F4A 0.0476(13) 0.0281(13) 0.0362(11) -0.0056(10) 0.0191(10) -0.0223(11)
F5 0.044(9) 0.052(9) 0.023(4) -0.003(4) 0.020(4) -0.027(6)
C4 0.018(2) 0.0258(17) 0.017(3) -0.0023(16) 0.004(2) -0.0086(16)
F5A 0.045(10) 0.022(6) 0.020(3) 0.006(3) 0.011(4) -0.009(5)
C4A 0.018(2) 0.0258(17) 0.017(3) -0.0023(16) 0.004(2) -0.0086(16)

loop_
_atom_type_symbol
_atom_type_description
_atom_type_scat_dispersion_real
_atom_type_scat_dispersion_imag
_atom_type_scat_source
C C 0.0033 0.0016 'International Tables Vol C Tables 4.2.6.8 and 6.1.1.4'
H H 0.0000 0.0000 'International Tables Vol C Tables 4.2.6.8 and 6.1.1.4'
Cl Cl 0.1484 0.1585 'International Tables Vol C Tables 4.2.6.8 and 6.1.1.4'
F F 0.0171 0.0103 'International Tables Vol C Tables 4.2.6.8 and 6.1.1.4'
Fe Fe 0.3463 0.8444 'International Tables Vol C Tables 4.2.6.8 and 6.1.1.4'
O O 0.0106 0.0060 'International Tables Vol C Tables 4.2.6.8 and 6.1.1.4'

loop_
_geom_angle_atom_site_label_1
_geom_angle_atom_site_label_2
_geom_angle_atom_site_label_3
_geom_angle
O1 Fe01 O2 179.02(8)
O1 Fe01 O5 96.44(7)
O1 Fe01 O7 93.54(8)
O1 Fe01 O9 96.69(7)
O1 Fe01 O11 95.10(7)
O5 Fe01 O2 83.47(7)
O5 Fe01 O11 87.42(7)
O7 Fe01 O2 85.49(8)
O7 Fe01 O5 91.76(8)
O7 Fe01 O11 171.37(8)
O9 Fe01 O2 83.42(8)
O9 Fe01 O5 166.83(8)
O9 Fe01 O7 88.43(8)
O9 Fe01 O11 90.41(8)
O11 Fe01 O2 85.88(7)
O1 Fe02 O3 178.84(8)
O1 Fe02 O10 95.92(7)
O1 Fe02 O12 94.25(7)
O1 Fe02 O14 96.27(7)
O1 Fe02 O16 94.61(7)
O10 Fe02 O3 83.11(7)
O12 Fe02 O3 86.39(7)
O12 Fe02 O10 88.45(8)
O14 Fe02 O3 84.68(8)
O14 Fe02 O10 167.74(7)
O14 Fe02 O12 91.94(8)
O14 Fe02 O16 91.03(8)
O16 Fe02 O3 84.69(7)
O16 Fe02 O10 86.70(7)
O16 Fe02 O12 170.29(7)
O1 Fe03 O4 178.69(8)
O1 Fe03 O6 96.30(8)
O1 Fe03 O8 94.54(8)
O1 Fe03 O13 95.43(7)
O1 Fe03 O15 94.91(7)
O6 Fe03 O4 84.93(8)
O6 Fe03 O8 89.50(8)
O6 Fe03 O13 90.43(8)
O6 Fe03 O15 168.30(8)
O8 Fe03 O4 85.01(8)
O13 Fe03 O4 85.00(8)
O13 Fe03 O8 169.98(8)
O13 Fe03 O15 91.83(8)
O15 Fe03 O4 83.84(8)
O15 Fe03 O8 86.28(8)
Fe01 O1 Fe03 119.99(9)
Fe02 O1 Fe01 120.03(9)
Fe02 O1 Fe03 119.97(9)
Fe01 O2 H2A 110.7
Fe01 O2 H2B 110.5
H2A O2 H2B 108.3
Fe02 O3 H3A 109.4
Fe02 O3 H3B 109.4
H3A O3 H3B 109.5
Fe03 O4 H4A 109.9
Fe03 O4 H4B 124(4)
H4A O4 H4B 117.4
C1 O5 Fe01 131.69(17)
C1 O6 Fe03 130.22(17)
C3 O7 Fe01 129.56(18)
C3 O8 Fe03 131.66(18)
C5 O9 Fe01 132.39(18)
C5 O10 Fe02 128.91(17)
C7 O11 Fe01 126.26(17)
C7 O12 Fe02 134.27(17)
C9 O13 Fe03 132.56(18)
C9 O14 Fe02 130.07(18)
C11 O15 Fe03 129.50(17)
C11 O16 Fe02 131.22(17)
O5 C1 C2 116.2(2)
O6 C1 O5 128.6(2)
O6 C1 C2 115.2(2)
F1 C2 F2 107.5(3)
F1 C2 C1 110.7(2)
F2 C2 C1 109.8(2)
F3 C2 F1 108.7(3)
F3 C2 F2 107.3(3)
F3 C2 C1 112.7(2)
O7 C3 O8 128.7(3)
O7 C3 C4AA 110.1(4)
O7 C3 C4 119.2(5)
O7 C3 C4A 115.9(4)
O8 C3 C4AA 120.9(4)
O8 C3 C4 111.4(6)
O8 C3 C4A 115.4(4)
O9 C5 C6 114.9(2)
O10 C5 O9 128.4(2)
O10 C5 C6 116.7(2)
F7 C6 F8 106.9(3)
F7 C6 C5 109.9(2)
F8 C6 C5 110.9(2)
F9 C6 F7 108.2(3)
F9 C6 F8 108.2(3)
F9 C6 C5 112.6(2)
O11 C7 C8 116.3(2)
O12 C7 O11 128.6(2)
O12 C7 C8 115.0(2)
F10 C8 C7 111.8(2)
F11 C8 F10 107.3(2)
F11 C8 F12 108.7(3)
F11 C8 C7 111.6(2)
F12 C8 F10 107.7(3)
F12 C8 C7 109.5(2)
O13 C9 O14 128.3(3)
O13 C9 C10 115.3(2)
O14 C9 C10 116.4(2)
F13 C10 F14 108.3(2)
F13 C10 F15 108.4(2)
F13 C10 C9 110.2(2)
F14 C10 C9 110.6(2)
F15 C10 F14 108.0(2)
F15 C10 C9 111.2(2)
O15 C11 O16 129.5(3)
O15 C11 C12 115.6(2)
O16 C11 C12 114.9(2)
F16 C12 C11 111.0(2)
F17 C12 F16 108.6(2)
F17 C12 F18 109.1(2)
F17 C12 C11 109.0(2)
F18 C12 F16 107.0(2)
F18 C12 C11 112.0(2)
F4AA C4AA C3 107.4(10)
F4AA C4AA F5AA 108.2(2)
F4AA C4AA F6AA 108.2(2)
F5AA C4AA C3 115.2(10)
F5AA C4AA F6AA 108.2(2)
F6AA C4AA C3 109.4(6)
Cl1 Fe04 Cl2 110.53(4)
Cl1 Fe04 Cl3 111.72(4)
Cl3 Fe04 Cl2 106.41(3)
Cl4 Fe04 Cl1 109.74(3)
Cl4 Fe04 Cl2 107.60(3)
Cl4 Fe04 Cl3 110.71(3)
F6 C4 C3 110.1(8)
F6 C4 F5 108.2(7)
F4 C4 C3 112.6(15)
F4 C4 F6 108.2(2)
F4 C4 F5 108.2(7)
F5 C4 C3 109.4(9)
F6A C4A C3 109.1(6)
F4A C4A C3 112.7(10)
F4A C4A F6A 108.2(2)
F4A C4A F5A 108.2(2)
F5A C4A C3 110.2(8)
F5A C4A F6A 108.2(2)

loop_
_geom_bond_atom_site_label_1
_geom_bond_atom_site_label_2
_geom_bond_distance
Fe01 O1 1.9103(18)
Fe01 O2 2.0365(18)
Fe01 O5 2.0102(18)
Fe01 O7 2.0093(18)
Fe01 O9 2.0051(18)
Fe01 O11 2.0358(18)
Fe02 O1 1.9096(17)
Fe02 O3 2.0493(18)
Fe02 O10 2.0267(18)
Fe02 O12 2.0134(18)
Fe02 O14 2.0070(18)
Fe02 O16 2.0101(18)
Fe03 O1 1.9155(17)
Fe03 O4 2.0712(19)
Fe03 O6 1.9935(18)
Fe03 O8 2.0173(19)
Fe03 O13 1.9970(19)
Fe03 O15 2.0135(18)
F1 C2 1.299(3)
F2 C2 1.314(3)
F3 C2 1.299(3)
F7 C6 1.313(4)
F8 C6 1.319(4)
F9 C6 1.302(3)
F10 C8 1.325(3)
F11 C8 1.298(3)
F12 C8 1.304(4)
F13 C10 1.316(3)
F14 C10 1.321(3)
F15 C10 1.317(3)
F16 C12 1.336(3)
F17 C12 1.310(3)
F18 C12 1.327(3)
O2 H2A 0.8877
O2 H2B 0.8882
O3 H3A 0.8704
O3 H3B 0.8697
O4 H4A 0.8854
O4 H4B 0.885(2)
O5 C1 1.251(3)
O6 C1 1.239(3)
O7 C3 1.242(3)
O8 C3 1.244(3)
O9 C5 1.249(3)
O10 C5 1.243(3)
O11 C7 1.256(3)
O12 C7 1.239(3)
O13 C9 1.246(3)
O14 C9 1.248(3)
O15 C11 1.239(3)
O16 C11 1.246(3)
C1 C2 1.542(4)
C3 C4AA 1.542(4)
C3 C4 1.542(4)
C3 C4A 1.542(4)
C5 C6 1.538(4)
C7 C8 1.547(4)
C9 C10 1.545(4)
C11 C12 1.546(4)
F4AA C4AA 1.322(2)
F5AA C4AA 1.322(3)
F6AA C4AA 1.322(3)
Fe04 Cl1 2.1852(9)
Fe04 Cl2 2.2069(9)
Fe04 Cl3 2.1907(8)
Fe04 Cl4 2.1827(8)
F6 C4 1.322(3)
F6A C4A 1.322(2)
F4 C4 1.322(3)
F4A C4A 1.322(2)
F5 C4 1.322(12)
F5A C4A 1.322(3)
